data_7104890
loop_
_publ_author_name
'Zhang, Lin-Ping'
'Lu, Wen-Jie'
'Mak, Thomas C W'

_publ_section_title
;
 Controlled crystallization of mixed-ligand complexes of
 1,3-bis(4-pyridyl)propane-N,N'-dioxide with metal(II) thiocyanates:
 isostructurality in coordination networks bearing different mono- and
 di-nuclear nodes
;
_journal_issue 22
_journal_name_full 'Chemical communications (Cambridge, England)'
_journal_page_first 2830
_journal_page_last 2831
_journal_paper_doi 10.1039/b307604k
_journal_year 2003
_chemical_formula_sum 'C13 H14 N2 O2'
_chemical_formula_weight 230.26
_chemical_name_systematic
;
?
;
_space_group_IT_number 62
_symmetry_cell_setting orthorhombic
_symmetry_space_group_name_Hall '-P 2ac 2n'
_symmetry_space_group_name_H-M 'P n m a'
_atom_sites_solution_hydrogens geom
_atom_sites_solution_primary direct
_atom_sites_solution_secondary difmap
_audit_creation_method SHELXL-97
_cell_angle_alpha 90.00
_cell_angle_beta 90.00
_cell_angle_gamma 90.00
_cell_formula_units_Z 4
_cell_length_a 9.1586(16)
_cell_length_b 7.7990(14)
_cell_length_c 16.794(3)
_cell_measurement_temperature 293(2)
_cell_volume 1199.5(4)
_computing_structure_refinement 'SHELXL-97 (Sheldrick, 1997)'
_computing_structure_solution 'SHELXS-97 (Sheldrick, 1990)'
_diffrn_ambient_temperature 293(2)
_diffrn_measured_fraction_theta_full 0.998
_diffrn_measured_fraction_theta_max 0.998
_diffrn_radiation_monochromator graphite
_diffrn_radiation_source 'fine-focus sealed tube'
_diffrn_radiation_type MoK\a
_diffrn_radiation_wavelength 0.71073
_diffrn_reflns_av_R_equivalents 0.0260
_diffrn_reflns_av_sigmaI/netI 0.0151
_diffrn_reflns_limit_h_max 9
_diffrn_reflns_limit_h_min -12
_diffrn_reflns_limit_k_max 10
_diffrn_reflns_limit_k_min -9
_diffrn_reflns_limit_l_max 22
_diffrn_reflns_limit_l_min -22
_diffrn_reflns_number 7739
_diffrn_reflns_theta_full 27.99
_diffrn_reflns_theta_max 27.99
_diffrn_reflns_theta_min 2.43
_exptl_absorpt_coefficient_mu 0.088
_exptl_absorpt_correction_T_max 1.0000
_exptl_absorpt_correction_T_min 0.4634
_exptl_absorpt_correction_type Sadabs
_exptl_crystal_colour colorless
_exptl_crystal_density_diffrn 1.275
_exptl_crystal_density_method 'not measured'
_exptl_crystal_description block
_exptl_crystal_F_000 488
_exptl_crystal_size_max 0.95
_exptl_crystal_size_mid 0.42
_exptl_crystal_size_min 0.39
_refine_diff_density_max 0.190
_refine_diff_density_min -0.229
_refine_diff_density_rms 0.052
_refine_ls_extinction_coef 0.016(3)
_refine_ls_extinction_expression Fc^*^=kFc[1+0.001xFc^2^\l^3^/sin(2\q)]^-1/4^
_refine_ls_extinction_method SHELXL
_refine_ls_goodness_of_fit_ref 1.041
_refine_ls_hydrogen_treatment mixed
_refine_ls_matrix_type full
_refine_ls_number_parameters 98
_refine_ls_number_reflns 1548
_refine_ls_number_restraints 0
_refine_ls_restrained_S_all 1.041
_refine_ls_R_factor_all 0.0585
_refine_ls_R_factor_gt 0.0440
_refine_ls_shift/su_max 0.001
_refine_ls_shift/su_mean 0.000
_refine_ls_structure_factor_coef Fsqd
_refine_ls_weighting_details 'calc w=1/[\s^2^(Fo^2^)+(0.0836P)^2^+0.1227P] where P=(Fo^2^+2Fc^2^)/3'
_refine_ls_weighting_scheme calc
_refine_ls_wR_factor_gt 0.1298
_refine_ls_wR_factor_ref 0.1434
_reflns_number_gt 1134
_reflns_number_total 1548
_reflns_threshold_expression >2sigma(I)
_cod_duplicate_entry 7113471
_cod_data_source_file b307604k.txt
_cod_data_source_block L
_cod_depositor_comments
;
The following automatic conversions were performed:
'_symmetry_cell_setting' value 'Orthorhombic' changed to 'orthorhombic'
according to '/home/saulius/struct/CIF-dictionaries/cif_core.dic'
dictionary named 'cif_core.dic' version 2.4.1 from 2010-06-29.

Automatic conversion script
Id: cif_fix_enum 1527 2010-12-29 10:47:43Z saulius 
;
_cod_original_sg_symbol_H-M Pnma
_cod_database_code 7104890

loop_
_symmetry_equiv_pos_as_xyz
'x, y, z'
'-x+1/2, -y, z+1/2'
'-x, y+1/2, -z'
'x+1/2, -y+1/2, -z+1/2'
'-x, -y, -z'
'x-1/2, y, -z-1/2'
'x, -y-1/2, z'
'-x-1/2, y-1/2, z-1/2'

loop_
_atom_site_label
_atom_site_type_symbol
_atom_site_fract_x
_atom_site_fract_y
_atom_site_fract_z
_atom_site_U_iso_or_equiv
_atom_site_adp_type
_atom_site_occupancy
_atom_site_symmetry_multiplicity
_atom_site_calc_flag
_atom_site_refinement_flags
_atom_site_disorder_assembly
_atom_site_disorder_group
O1 O 0.29243(17) 0.2500 1.21795(8) 0.0632(4) Uani 1 2 d S . .
N1 N 0.37768(18) 0.2500 1.15496(9) 0.0489(4) Uani 1 2 d S . .
C1 C 0.3202(2) 0.2500 1.08089(12) 0.0630(6) Uani 1 2 d S . .
H1A H 0.2193 0.2500 1.0747 0.076 Uiso 1 2 calc SR . .
C2 C 0.4077(2) 0.2500 1.01478(11) 0.0655(7) Uani 1 2 d S . .
H2A H 0.3647 0.2500 0.9646 0.079 Uiso 1 2 calc SR . .
C3 C 0.5589(2) 0.2500 1.02071(10) 0.0502(5) Uani 1 2 d S . .
C4 C 0.6145(2) 0.2500 1.09767(10) 0.0494(5) Uani 1 2 d S . .
H4A H 0.7151 0.2500 1.1050 0.059 Uiso 1 2 calc SR . .
C5 C 0.5248(2) 0.2500 1.16334(11) 0.0522(5) Uani 1 2 d S . .
H5A H 0.5656 0.2500 1.2141 0.063 Uiso 1 2 calc SR . .
C6 C 0.6613(2) 0.2500 0.95056(11) 0.0615(6) Uani 1 2 d S . .
H6A H 0.7236 0.1499 0.9549 0.074 Uiso 1 1 d R . .
C7 C 0.5943(2) 0.2500 0.86791(10) 0.0512(5) Uani 1 2 d S . .
H7A H 0.5334 0.1493 0.8614 0.061 Uiso 1 1 d R . .
C8 C 0.7142(2) 0.2500 0.80471(11) 0.0609(6) Uani 1 2 d S . .
H8A H 0.7751 0.1495 0.8122 0.073 Uiso 1 1 d R . .
C9 C 0.6556(2) 0.2500 0.72054(10) 0.0505(5) Uani 1 2 d S . .
C10 C 0.62691(15) 0.09842(19) 0.68024(8) 0.0534(4) Uani 1 1 d . . .
H10A H 0.6441 -0.0059 0.7054 0.064 Uiso 1 1 calc R . .
C11 C 0.57331(15) 0.09993(19) 0.60345(7) 0.0507(4) Uani 1 1 d . . .
H11A H 0.5543 -0.0031 0.5776 0.061 Uiso 1 1 calc R . .
N2 N 0.54822(15) 0.2500 0.56550(8) 0.0441(4) Uani 1 2 d S . .
O2 O 0.50030(16) 0.2500 0.49131(7) 0.0530(4) Uani 1 2 d S . .

loop_
_atom_site_aniso_label
_atom_site_aniso_U_11
_atom_site_aniso_U_22
_atom_site_aniso_U_33
_atom_site_aniso_U_23
_atom_site_aniso_U_13
_atom_site_aniso_U_12
O1 0.0627(9) 0.0827(11) 0.0441(7) 0.000 0.0116(6) 0.000
N1 0.0478(9) 0.0584(10) 0.0403(8) 0.000 0.0001(6) 0.000
C1 0.0413(11) 0.1011(18) 0.0465(11) 0.000 -0.0057(8) 0.000
C2 0.0439(11) 0.1140(19) 0.0386(9) 0.000 -0.0091(8) 0.000
C3 0.0428(11) 0.0686(13) 0.0390(9) 0.000 -0.0049(7) 0.000
C4 0.0395(10) 0.0659(12) 0.0430(10) 0.000 -0.0090(7) 0.000
C5 0.0525(11) 0.0653(13) 0.0389(9) 0.000 -0.0099(8) 0.000
C6 0.0432(11) 0.1000(17) 0.0413(10) 0.000 -0.0028(8) 0.000
C7 0.0436(10) 0.0703(13) 0.0398(9) 0.000 -0.0022(8) 0.000
C8 0.0458(11) 0.0973(17) 0.0397(9) 0.000 -0.0023(8) 0.000
C9 0.0375(9) 0.0756(13) 0.0384(9) 0.000 0.0031(7) 0.000
C10 0.0543(8) 0.0621(9) 0.0438(7) 0.0061(6) 0.0026(6) 0.0061(6)
C11 0.0522(8) 0.0553(8) 0.0446(7) -0.0016(6) 0.0017(6) 0.0023(6)
N2 0.0367(8) 0.0599(9) 0.0355(7) 0.000 0.0045(6) 0.000
O2 0.0534(8) 0.0717(10) 0.0339(6) 0.000 -0.0021(5) 0.000

loop_
_atom_type_symbol
_atom_type_description
_atom_type_scat_dispersion_real
_atom_type_scat_dispersion_imag
_atom_type_scat_source
C C 0.0033 0.0016 'International Tables Vol C Tables 4.2.6.8 and 6.1.1.4'
H H 0.0000 0.0000 'International Tables Vol C Tables 4.2.6.8 and 6.1.1.4'
N N 0.0061 0.0033 'International Tables Vol C Tables 4.2.6.8 and 6.1.1.4'
O O 0.0106 0.0060 'International Tables Vol C Tables 4.2.6.8 and 6.1.1.4'

loop_
_geom_angle_atom_site_label_1
_geom_angle_atom_site_label_2
_geom_angle_atom_site_label_3
_geom_angle
_geom_angle_site_symmetry_1
_geom_angle_site_symmetry_3
_geom_angle_publ_flag
O1 N1 C1 120.63(16) . . ?
O1 N1 C5 120.47(15) . . ?
C1 N1 C5 118.90(16) . . ?
N1 C1 C2 121.24(19) . . ?
C1 C2 C3 121.70(18) . . ?
C2 C3 C4 115.61(18) . . ?
C2 C3 C6 124.40(17) . . ?
C4 C3 C6 119.99(17) . . ?
C5 C4 C3 121.83(18) . . ?
N1 C5 C4 120.71(16) . . ?
C3 C6 C7 117.65(17) . . ?
C6 C7 C8 110.20(16) . . ?
C9 C8 C7 113.24(16) . . ?
C10 C9 C10 116.89(17) 7_565 . ?
C10 C9 C8 121.55(8) 7_565 . ?
C10 C9 C8 121.55(8) . . ?
C11 C10 C9 121.06(13) . . ?
N2 C11 C10 120.55(13) . . ?
O2 N2 C11 120.07(8) . 7_565 ?
O2 N2 C11 120.07(8) . . ?
C11 N2 C11 119.87(16) 7_565 . ?

loop_
_geom_bond_atom_site_label_1
_geom_bond_atom_site_label_2
_geom_bond_distance
_geom_bond_site_symmetry_2
_geom_bond_publ_flag
O1 N1 1.315(2) . ?
N1 C1 1.351(2) . ?
N1 C5 1.355(3) . ?
C1 C2 1.369(3) . ?
C2 C3 1.389(3) . ?
C3 C4 1.389(2) . ?
C3 C6 1.506(3) . ?
C4 C5 1.375(3) . ?
C6 C7 1.517(2) . ?
C7 C8 1.527(3) . ?
C8 C9 1.512(2) . ?
C9 C10 1.3873(18) 7_565 ?
C9 C10 1.3873(18) . ?
C10 C11 1.3798(18) . ?
C11 N2 1.3524(16) . ?
N2 O2 1.3210(18) . ?
N2 C11 1.3524(16) 7_565 ?
